data_2219153
loop_
_publ_author_name
'Zhou, Zhi'

_publ_section_title
;
 <i>N</i>'-(2-Chloro-5-nitrobenzylidene)-3-hydroxybenzohydrazide
 methanol solvate
;
_journal_coeditor_code RZ2226
_journal_issue 8
_journal_name_full 'Acta Crystallographica Section E'
_journal_page_first o1383
_journal_paper_doi 10.1107/S1600536808019636
_journal_volume 64
_journal_year 2008
_chemical_formula_iupac 'C14 H10 Cl N3 O4, C H4 O'
_chemical_formula_moiety 'C14 H10 Cl N3 O4, C H4 O'
_chemical_formula_sum 'C15 H14 Cl N3 O5'
_chemical_formula_weight 351.74
_chemical_name_systematic
;
<i>N</i>'-(2-Chloro-5-nitrobenzylidene)-3-hydroxybenzohydrazide
methanol solvate
;
_space_group_IT_number 14
_symmetry_cell_setting monoclinic
_symmetry_space_group_name_Hall '-P 2ybc'
_symmetry_space_group_name_H-M 'P 1 21/c 1'
_atom_sites_solution_hydrogens geom
_atom_sites_solution_primary direct
_atom_sites_solution_secondary difmap
_audit_creation_method SHELXL-97
_cell_angle_alpha 90.00
_cell_angle_beta 99.886(2)
_cell_angle_gamma 90.00
_cell_formula_units_Z 4
_cell_length_a 7.716(3)
_cell_length_b 11.945(2)
_cell_length_c 17.650(3)
_cell_measurement_reflns_used 2947
_cell_measurement_temperature 298(2)
_cell_measurement_theta_max 24.5
_cell_measurement_theta_min 2.3
_cell_volume 1602.6(7)
_computing_cell_refinement 'SAINT (Bruker, 2007)'
_computing_data_collection 'SMART (Bruker, 2007)'
_computing_data_reduction 'SAINT (Bruker, 2007)'
_computing_molecular_graphics 'SHELXTL (Sheldrick, 2008)'
_computing_publication_material 'SHELXTL (Sheldrick, 2008)'
_computing_structure_refinement 'SHELXTL (Sheldrick, 2008)'
_computing_structure_solution 'SHELXTL (Sheldrick, 2008)'
_diffrn_ambient_temperature 298(2)
_diffrn_measured_fraction_theta_full 0.998
_diffrn_measured_fraction_theta_max 0.998
_diffrn_measurement_device_type 'Bruker SMART CCD area-detector'
_diffrn_measurement_method \w
_diffrn_radiation_monochromator graphite
_diffrn_radiation_source 'fine-focus sealed tube'
_diffrn_radiation_type MoK\a
_diffrn_radiation_wavelength 0.71073
_diffrn_reflns_av_R_equivalents 0.0335
_diffrn_reflns_av_sigmaI/netI 0.0323
_diffrn_reflns_limit_h_max 9
_diffrn_reflns_limit_h_min -9
_diffrn_reflns_limit_k_max 14
_diffrn_reflns_limit_k_min -14
_diffrn_reflns_limit_l_max 22
_diffrn_reflns_limit_l_min -21
_diffrn_reflns_number 12656
_diffrn_reflns_theta_full 26.50
_diffrn_reflns_theta_max 26.50
_diffrn_reflns_theta_min 2.07
_diffrn_standards_number 0
_exptl_absorpt_coefficient_mu 0.270
_exptl_absorpt_correction_T_max 0.9430
_exptl_absorpt_correction_T_min 0.9307
_exptl_absorpt_correction_type multi-scan
_exptl_absorpt_process_details '(SADABS; Bruker, 2001)'
_exptl_crystal_colour colourless
_exptl_crystal_density_diffrn 1.458
_exptl_crystal_density_method 'not measured'
_exptl_crystal_description block
_exptl_crystal_F_000 728
_exptl_crystal_size_max 0.27
_exptl_crystal_size_mid 0.23
_exptl_crystal_size_min 0.22
_refine_diff_density_max 0.180
_refine_diff_density_min -0.219
_refine_ls_extinction_method none
_refine_ls_goodness_of_fit_ref 1.013
_refine_ls_hydrogen_treatment mixed
_refine_ls_matrix_type full
_refine_ls_number_parameters 223
_refine_ls_number_reflns 3316
_refine_ls_number_restraints 0
_refine_ls_restrained_S_all 1.013
_refine_ls_R_factor_all 0.0659
_refine_ls_R_factor_gt 0.0447
_refine_ls_shift/su_max 0.000
_refine_ls_shift/su_mean 0.000
_refine_ls_structure_factor_coef Fsqd
_refine_ls_weighting_details 'calc w=1/[\s^2^(Fo^2^)+(0.0596P)^2^+0.2859P] where P=(Fo^2^+2Fc^2^)/3'
_refine_ls_weighting_scheme calc
_refine_ls_wR_factor_gt 0.1091
_refine_ls_wR_factor_ref 0.1213
_reflns_number_gt 2396
_reflns_number_total 3316
_reflns_threshold_expression I>2\s(I)
_cod_data_source_file rz2226.cif
_cod_data_source_block I
_cod_original_sg_symbol_H-M 'P 21/c'
_cod_database_code 2219153
_cod_database_fobs_code 2219153

loop_
_symmetry_equiv_pos_as_xyz
'x, y, z'
'-x, y+1/2, -z+1/2'
'-x, -y, -z'
'x, -y-1/2, z-1/2'

loop_
_atom_site_type_symbol
_atom_site_label
_atom_site_fract_x
_atom_site_fract_y
_atom_site_fract_z
_atom_site_U_iso_or_equiv
_atom_site_adp_type
_atom_site_calc_flag
_atom_site_refinement_flags
_atom_site_occupancy
Cl Cl1 0.27705(9) 0.68944(5) 0.42450(4) 0.0774(2) Uani d . 1
O O1 -0.1188(3) 1.16001(18) 0.30340(10) 0.0978(7) Uani d . 1
O O2 0.0033(3) 1.21390(16) 0.41618(12) 0.0859(6) Uani d . 1
O O3 0.4707(2) 1.09327(11) 0.70885(8) 0.0623(4) Uani d . 1
O O4 0.6995(2) 0.71117(11) 0.91382(8) 0.0607(4) Uani d . 1
H H4 0.6479 0.6690 0.8808 0.091 Uiso calc R 1
O O5 0.6192(3) 0.69826(13) 0.66034(11) 0.0897(6) Uani d . 1
H H5 0.5907 0.6645 0.6968 0.135 Uiso calc R 1
N N1 -0.0240(3) 1.14400(19) 0.36561(12) 0.0652(5) Uani d . 1
N N2 0.3857(2) 0.95587(12) 0.58923(8) 0.0428(4) Uani d . 1
N N3 0.4964(2) 0.92397(13) 0.65533(9) 0.0424(4) Uani d . 1
C C1 0.2405(2) 0.90699(16) 0.46380(10) 0.0439(5) Uani d . 1
C C2 0.1934(3) 0.82357(18) 0.40857(12) 0.0534(5) Uani d . 1
C C3 0.0788(3) 0.8448(2) 0.34054(13) 0.0684(7) Uani d . 1
H H3 0.0502 0.7880 0.3045 0.082 Uiso calc R 1
C C4 0.0082(3) 0.9485(2) 0.32639(12) 0.0663(7) Uani d . 1
H H4A -0.0690 0.9633 0.2810 0.080 Uiso calc R 1
C C5 0.0531(3) 1.03136(19) 0.38052(11) 0.0533(5) Uani d . 1
C C6 0.1661(3) 1.01296(17) 0.44857(10) 0.0468(5) Uani d . 1
H H6 0.1927 1.0705 0.4841 0.056 Uiso calc R 1
C C7 0.3601(3) 0.88397(16) 0.53602(11) 0.0460(5) Uani d . 1
H H7 0.4179 0.8154 0.5428 0.055 Uiso calc R 1
C C8 0.5280(2) 0.99647(15) 0.71415(10) 0.0429(4) Uani d . 1
C C9 0.6354(2) 0.95567(15) 0.78653(10) 0.0409(4) Uani d . 1
C C10 0.6158(2) 0.84831(15) 0.81342(10) 0.0414(4) Uani d . 1
H H10 0.5366 0.7992 0.7849 0.050 Uiso calc R 1
C C11 0.7141(3) 0.81385(16) 0.88285(11) 0.0451(5) Uani d . 1
C C12 0.8325(3) 0.88781(18) 0.92424(11) 0.0536(5) Uani d . 1
H H12 0.9003 0.8652 0.9704 0.064 Uiso calc R 1
C C13 0.8499(3) 0.99430(19) 0.89738(12) 0.0591(6) Uani d . 1
H H13 0.9295 1.0432 0.9259 0.071 Uiso calc R 1
C C14 0.7518(3) 1.03021(17) 0.82898(11) 0.0511(5) Uani d . 1
H H14 0.7633 1.1029 0.8116 0.061 Uiso calc R 1
C C15 0.6536(4) 0.6218(2) 0.60542(17) 0.0899(9) Uani d . 1
H H15A 0.6769 0.6613 0.5609 0.135 Uiso calc R 1
H H15B 0.5535 0.5739 0.5911 0.135 Uiso calc R 1
H H15C 0.7542 0.5775 0.6263 0.135 Uiso calc R 1
H H3B 0.538(3) 0.862(2) 0.6593(14) 0.080 Uiso d . 1

loop_
_atom_site_aniso_label
_atom_site_aniso_U_11
_atom_site_aniso_U_22
_atom_site_aniso_U_33
_atom_site_aniso_U_12
_atom_site_aniso_U_13
_atom_site_aniso_U_23
Cl1 0.0721(4) 0.0661(4) 0.0918(5) 0.0006(3) 0.0077(3) -0.0362(3)
O1 0.1037(15) 0.1191(16) 0.0612(11) 0.0065(12) -0.0124(10) 0.0357(11)
O2 0.0977(14) 0.0643(11) 0.0857(13) 0.0020(10) -0.0123(11) 0.0069(10)
O3 0.0989(12) 0.0348(8) 0.0464(8) 0.0086(7) -0.0068(8) -0.0028(6)
O4 0.0881(12) 0.0414(8) 0.0441(8) -0.0011(7) -0.0130(7) 0.0061(6)
O5 0.1570(19) 0.0489(10) 0.0750(12) 0.0195(10) 0.0527(12) 0.0041(8)
N1 0.0607(12) 0.0783(14) 0.0543(12) -0.0043(10) 0.0038(10) 0.0231(11)
N2 0.0519(10) 0.0387(8) 0.0355(8) -0.0009(7) 0.0013(7) -0.0009(7)
N3 0.0523(10) 0.0363(8) 0.0357(8) 0.0010(7) -0.0005(7) -0.0004(7)
C1 0.0437(11) 0.0531(12) 0.0356(10) -0.0079(8) 0.0087(8) -0.0059(8)
C2 0.0507(12) 0.0624(13) 0.0489(12) -0.0078(10) 0.0132(10) -0.0157(10)
C3 0.0644(15) 0.0928(19) 0.0463(13) -0.0128(14) 0.0050(11) -0.0305(13)
C4 0.0610(14) 0.097(2) 0.0378(11) -0.0051(13) 0.0000(10) -0.0035(12)
C5 0.0506(12) 0.0699(14) 0.0396(11) -0.0102(10) 0.0080(9) 0.0053(10)
C6 0.0508(11) 0.0549(12) 0.0343(10) -0.0117(9) 0.0061(8) -0.0001(8)
C7 0.0541(12) 0.0415(10) 0.0413(10) -0.0005(9) 0.0054(9) -0.0035(8)
C8 0.0526(11) 0.0343(10) 0.0403(10) -0.0041(8) 0.0041(9) -0.0002(8)
C9 0.0476(11) 0.0382(10) 0.0359(9) -0.0012(8) 0.0041(8) -0.0030(7)
C10 0.0477(11) 0.0377(10) 0.0359(10) -0.0013(8) -0.0012(8) -0.0065(8)
C11 0.0540(12) 0.0415(11) 0.0376(10) 0.0039(8) 0.0020(9) -0.0016(8)
C12 0.0553(13) 0.0621(13) 0.0379(10) -0.0032(10) -0.0075(9) -0.0019(9)
C13 0.0626(14) 0.0634(14) 0.0462(12) -0.0232(11) -0.0049(10) -0.0094(10)
C14 0.0627(13) 0.0434(11) 0.0449(11) -0.0141(9) 0.0026(10) -0.0020(9)
C15 0.109(2) 0.0755(18) 0.095(2) 0.0083(16) 0.0456(18) -0.0195(16)

loop_
_atom_type_symbol
_atom_type_description
_atom_type_scat_dispersion_real
_atom_type_scat_dispersion_imag
_atom_type_scat_source
C C 0.0033 0.0016 'International Tables Vol C Tables 4.2.6.8 and 6.1.1.4'
H H 0.0000 0.0000 'International Tables Vol C Tables 4.2.6.8 and 6.1.1.4'
N N 0.0061 0.0033 'International Tables Vol C Tables 4.2.6.8 and 6.1.1.4'
O O 0.0106 0.0060 'International Tables Vol C Tables 4.2.6.8 and 6.1.1.4'
Cl Cl 0.1484 0.1585 'International Tables Vol C Tables 4.2.6.8 and 6.1.1.4'

loop_
_geom_angle_atom_site_label_1
_geom_angle_atom_site_label_2
_geom_angle_atom_site_label_3
_geom_angle
C11 O4 H4 109.5
C15 O5 H5 109.5
O2 N1 O1 123.6(2)
O2 N1 C5 118.83(18)
O1 N1 C5 117.5(2)
C7 N2 N3 115.93(16)
C8 N3 N2 118.75(15)
C8 N3 H3B 120.6(18)
N2 N3 H3B 120.6(18)
C6 C1 C2 117.57(18)
C6 C1 C7 120.92(17)
C2 C1 C7 121.49(18)
C3 C2 C1 121.6(2)
C3 C2 Cl1 118.32(17)
C1 C2 Cl1 120.09(16)
C4 C3 C2 120.1(2)
C4 C3 H3 119.9
C2 C3 H3 119.9
C3 C4 C5 118.8(2)
C3 C4 H4A 120.6
C5 C4 H4A 120.6
C6 C5 C4 122.5(2)
C6 C5 N1 118.48(19)
C4 C5 N1 119.0(2)
C5 C6 C1 119.39(19)
C5 C6 H6 120.3
C1 C6 H6 120.3
N2 C7 C1 120.94(18)
N2 C7 H7 119.5
C1 C7 H7 119.5
O3 C8 N3 122.02(17)
O3 C8 C9 120.89(16)
N3 C8 C9 117.09(16)
C10 C9 C14 120.50(17)
C10 C9 C8 121.50(16)
C14 C9 C8 117.94(17)
C9 C10 C11 120.11(17)
C9 C10 H10 119.9
C11 C10 H10 119.9
O4 C11 C12 117.23(17)
O4 C11 C10 123.60(17)
C12 C11 C10 119.16(18)
C13 C12 C11 120.26(18)
C13 C12 H12 119.9
C11 C12 H12 119.9
C12 C13 C14 121.29(18)
C12 C13 H13 119.4
C14 C13 H13 119.4
C13 C14 C9 118.66(19)
C13 C14 H14 120.7
C9 C14 H14 120.7
O5 C15 H15A 109.5
O5 C15 H15B 109.5
H15A C15 H15B 109.5
O5 C15 H15C 109.5
H15A C15 H15C 109.5
H15B C15 H15C 109.5

loop_
_geom_bond_atom_site_label_1
_geom_bond_atom_site_label_2
_geom_bond_distance
Cl1 C2 1.732(2)
O1 N1 1.225(2)
O2 N1 1.214(3)
O3 C8 1.236(2)
O4 C11 1.355(2)
O4 H4 0.8200
O5 C15 1.390(3)
O5 H5 0.8200
N1 C5 1.477(3)
N2 C7 1.263(2)
N2 N3 1.376(2)
N3 C8 1.342(2)
N3 H3B 0.81(3)
C1 C6 1.397(3)
C1 C2 1.398(3)
C1 C7 1.466(3)
C2 C3 1.387(3)
C3 C4 1.358(4)
C3 H3 0.9300
C4 C5 1.378(3)
C4 H4A 0.9300
C5 C6 1.375(3)
C6 H6 0.9300
C7 H7 0.9300
C8 C9 1.481(2)
C9 C10 1.385(3)
C9 C14 1.389(3)
C10 C11 1.388(3)
C10 H10 0.9300
C11 C12 1.385(3)
C12 C13 1.372(3)
C12 H12 0.9300
C13 C14 1.379(3)
C13 H13 0.9300
C14 H14 0.9300
C15 H15A 0.9600
C15 H15B 0.9600
C15 H15C 0.9600

loop_
_geom_hbond_atom_site_label_D
_geom_hbond_atom_site_label_H
_geom_hbond_atom_site_label_A
_geom_hbond_site_symmetry_A
_geom_hbond_distance_DH
_geom_hbond_distance_HA
_geom_hbond_distance_DA
_geom_hbond_angle_DHA
O4 H4 O3 2_646 0.82 1.91 2.7237(19) 169.4
O4 H4 N2 2_646 0.82 2.62 3.118(2) 120.4
O5 H5 O3 2_646 0.82 2.00 2.817(2) 175.2
N3 H3B O5 . 0.81(3) 2.05(3) 2.854(2) 173(3)
